data_4346570
loop_
_publ_author_name
'North, Andrea J.'
'Hayne, David J.'
'Schieber, Christine'
'Price, Katherine'
'White, Anthony R.'
'Crouch, Peter J.'
'Rigopoulos, Angela'
'O'Keefe, Graeme J'
'Tochon-Danguy, Henri'
'Scott, Andrew M.'
'White, Jonathan M.'
'Ackermann, Uwe'
'Donnelly, Paul S.'

_publ_section_title
;
 Toward hypoxia-selective rhenium and technetium tricarbonyl complexes.
;
_journal_issue 19
_journal_name_full 'Inorganic chemistry'
_journal_page_first 9594
_journal_page_last 9610
_journal_paper_doi 10.1021/acs.inorgchem.5b01691
_journal_volume 54
_journal_year 2015
_chemical_formula_sum 'C45 H39 B N5 O6 Re'
_chemical_formula_weight 942.82
_space_group_crystal_system monoclinic
_space_group_IT_number 14
_space_group_name_Hall '-P 2yn'
_space_group_name_H-M_alt 'P 1 21/n 1'
_atom_sites_solution_hydrogens mixed
_audit_creation_method SHELXL-2014/7
_cell_angle_alpha 90
_cell_angle_beta 95.6580(10)
_cell_angle_gamma 90
_cell_formula_units_Z 4
_cell_length_a 11.99950(10)
_cell_length_b 22.9282(2)
_cell_length_c 14.58840(10)
_cell_measurement_reflns_used 6297
_cell_measurement_temperature 130.0(2)
_cell_measurement_theta_max 73.1533
_cell_measurement_theta_min 3.0366
_cell_volume 3994.11(6)
_computing_cell_refinement
;
CrysAlis RED, Oxford Diffraction Ltd.,
Version 1.171.32.15 (release 10-01-2008 CrysAlis171 .NET)
(compiled Jan 10 2008,16:37:18)
;
_computing_data_collection
;
CrysAlis CCD, Oxford Diffraction Ltd.,
Version 1.171.32.15 (release 10-01-2008 CrysAlis171 .NET)
(compiled Jan 10 2008,16:37:18)
;
_computing_data_reduction
;
CrysAlis RED, Oxford Diffraction Ltd.,
Version 1.171.32.15 (release 10-01-2008 CrysAlis171 .NET)
(compiled Jan 10 2008,16:37:18)
;
_computing_structure_refinement 'SHELXL-2014/7 (Sheldrick, 2014)'
_diffrn_ambient_temperature 130.0(2)
_diffrn_measured_fraction_theta_full 0.999
_diffrn_measured_fraction_theta_max 0.999
_diffrn_measurement_device_type 'XCalibur CCD diffractometer'
_diffrn_measurement_method 'phi and omega scans'
_diffrn_radiation_monochromator graphite
_diffrn_radiation_source 'Enhance (Cu) X-ray Source'
_diffrn_radiation_type 'Cu K\a'
_diffrn_radiation_wavelength 1.5418
_diffrn_reflns_av_R_equivalents 0.0500
_diffrn_reflns_av_unetI/netI 0.0807
_diffrn_reflns_Laue_measured_fraction_full 0.999
_diffrn_reflns_Laue_measured_fraction_max 0.999
_diffrn_reflns_limit_h_max 14
_diffrn_reflns_limit_h_min -14
_diffrn_reflns_limit_k_max 27
_diffrn_reflns_limit_k_min -27
_diffrn_reflns_limit_l_max 17
_diffrn_reflns_limit_l_min -13
_diffrn_reflns_number 16352
_diffrn_reflns_point_group_measured_fraction_full 0.999
_diffrn_reflns_point_group_measured_fraction_max 0.999
_diffrn_reflns_theta_full 67.496
_diffrn_reflns_theta_max 67.496
_diffrn_reflns_theta_min 3.604
_exptl_absorpt_coefficient_mu 6.410
_exptl_absorpt_correction_T_max 0.810
_exptl_absorpt_correction_T_min 0.424
_exptl_absorpt_correction_type gaussian
_exptl_absorpt_process_details
;
CrysAlis RED, Oxford Diffraction Ltd.,
Version 1.171.32.15 (release 10-01-2008 CrysAlis171 .NET)
(compiled Jan 10 2008,16:37:18)
Numerical absorption correction based on gaussian integration over
			a multifaceted crystal model
;
_exptl_crystal_colour red-black
_exptl_crystal_density_diffrn 1.568
_exptl_crystal_description plate
_exptl_crystal_F_000 1888
_exptl_crystal_size_max 0.2244
_exptl_crystal_size_mid 0.0942
_exptl_crystal_size_min 0.0320
_refine_diff_density_max 1.317
_refine_diff_density_min -1.324
_refine_diff_density_rms 0.111
_refine_ls_extinction_method none
_refine_ls_goodness_of_fit_ref 0.883
_refine_ls_hydrogen_treatment mixed
_refine_ls_matrix_type full
_refine_ls_number_parameters 532
_refine_ls_number_reflns 7194
_refine_ls_number_restraints 0
_refine_ls_restrained_S_all 0.883
_refine_ls_R_factor_all 0.0612
_refine_ls_R_factor_gt 0.0376
_refine_ls_shift/su_max 0.001
_refine_ls_shift/su_mean 0.000
_refine_ls_structure_factor_coef Fsqd
_refine_ls_weighting_details 'w=1/[\s^2^(Fo^2^)+(0.0373P)^2^] where P=(Fo^2^+2Fc^2^)/3'
_refine_ls_weighting_scheme calc
_refine_ls_wR_factor_gt 0.0778
_refine_ls_wR_factor_ref 0.0819
_reflns_Friedel_coverage 0.000
_reflns_number_gt 5073
_reflns_number_total 7194
_reflns_threshold_expression 'I > 2\s(I)'
_cod_data_source_file ic5b01691_si_005.cif
_cod_data_source_block shelx
_cod_original_sg_symbol_H-M 'P 21/n'
_cod_database_code 4346570
_shelx_shelxl_version_number 2014/7
_shelx_space_group_comment
;
The symmetry employed for this shelxl refinement is uniquely defined
by the following loop, which should always be used as a source of
symmetry information in preference to the above space-group names.
They are only intended as comments.
;

loop_
_space_group_symop_operation_xyz
'x, y, z'
'-x+1/2, y+1/2, -z+1/2'
'-x, -y, -z'
'x-1/2, -y-1/2, z-1/2'

loop_
_atom_site_label
_atom_site_type_symbol
_atom_site_fract_x
_atom_site_fract_y
_atom_site_fract_z
_atom_site_U_iso_or_equiv
_atom_site_adp_type
_atom_site_occupancy
_atom_site_site_symmetry_order
_atom_site_calc_flag
_atom_site_refinement_flags_posn
_atom_site_refinement_flags_adp
C1 C 0.7250(5) 0.0428(3) 0.3799(3) 0.0314(13) Uani 1 1 d . .
C2 C 0.6747(5) -0.0117(3) 0.3733(3) 0.0333(13) Uani 1 1 d . .
H2 H 0.6155 -0.0202 0.4078 0.040 Uiso 1 1 calc R U
C3 C 0.7129(5) -0.0538(3) 0.3149(4) 0.0358(14) Uani 1 1 d . .
H3 H 0.6804 -0.0906 0.3103 0.043 Uiso 1 1 calc R U
C4 C 0.7998(5) -0.0396(3) 0.2642(4) 0.0346(14) Uani 1 1 d . .
C5 C 0.8503(5) 0.0141(3) 0.2687(4) 0.0370(14) Uani 1 1 d . .
H5 H 0.9088 0.0224 0.2334 0.044 Uiso 1 1 calc R U
C6 C 0.8125(5) 0.0555(3) 0.3266(4) 0.0347(14) Uani 1 1 d . .
H6 H 0.8455 0.0922 0.3304 0.042 Uiso 1 1 calc R U
C7 C 0.6824(4) 0.0882(3) 0.4382(4) 0.0298(13) Uani 1 1 d . .
H7 H 0.6627 0.1241 0.4116 0.036 Uiso 1 1 calc R U
C8 C 0.5900(5) 0.1188(2) 0.6535(4) 0.0274(12) Uani 1 1 d . .
C9 C 0.5242(5) 0.1593(3) 0.6949(4) 0.0335(13) Uani 1 1 d . .
H9 H 0.4986 0.1928 0.6636 0.040 Uiso 1 1 calc R U
C10 C 0.4981(5) 0.1487(3) 0.7823(4) 0.0355(14) Uani 1 1 d . .
H10 H 0.4544 0.1753 0.8110 0.043 Uiso 1 1 calc R U
C11 C 0.5362(5) 0.0984(3) 0.8287(4) 0.0346(14) Uani 1 1 d . .
H11 H 0.5177 0.0907 0.8880 0.042 Uiso 1 1 calc R U
C12 C 0.6015(5) 0.0604(3) 0.7854(3) 0.0323(13) Uani 1 1 d . .
H12 H 0.6274 0.0269 0.8163 0.039 Uiso 1 1 calc R U
C13 C 0.8453(5) -0.0214(3) 0.5518(3) 0.0313(12) Uani 1 1 d . .
C14 C 0.8101(4) -0.0294(2) 0.7247(3) 0.0232(12) Uani 1 1 d . .
C15 C 0.6337(4) -0.0408(2) 0.5922(3) 0.0252(12) Uani 1 1 d . .
C16 C 0.8655(5) 0.1194(2) 0.7394(4) 0.0314(13) Uani 1 1 d . .
H16 H 0.8290 0.1031 0.7866 0.038 Uiso 1 1 calc R U
C17 C 0.9255(5) 0.1697(3) 0.7574(4) 0.0349(14) Uani 1 1 d . .
H17 H 0.9282 0.1871 0.8152 0.042 Uiso 1 1 calc R U
C18 C 0.9814(5) 0.1940(3) 0.6896(4) 0.0431(16) Uani 1 1 d . .
H18 H 1.0206 0.2288 0.6997 0.052 Uiso 1 1 calc R U
C19 C 0.9783(5) 0.1657(3) 0.6058(4) 0.0416(16) Uani 1 1 d . .
H19 H 1.0183 0.1802 0.5593 0.050 Uiso 1 1 calc R U
C20 C 0.9157(5) 0.1161(3) 0.5921(4) 0.0313(13) Uani 1 1 d . .
H20 H 0.9137 0.0977 0.5351 0.038 Uiso 1 1 calc R U
C21 C 0.2942(5) 0.3262(2) 0.6856(3) 0.0276(13) Uani 1 1 d . .
C22 C 0.4085(5) 0.3409(2) 0.6919(4) 0.0301(13) Uani 1 1 d . .
H22 H 0.4348 0.3607 0.6427 0.036 Uiso 1 1 calc R U
C23 C 0.4834(5) 0.3281(3) 0.7659(4) 0.0314(13) Uani 1 1 d . .
H23 H 0.5582 0.3384 0.7651 0.038 Uiso 1 1 calc R U
C24 C 0.4490(5) 0.2997(2) 0.8419(4) 0.0350(14) Uani 1 1 d . .
H24 H 0.4995 0.2915 0.8928 0.042 Uiso 1 1 calc R U
C25 C 0.3377(5) 0.2840(3) 0.8405(4) 0.0388(15) Uani 1 1 d . .
H25 H 0.3126 0.2649 0.8908 0.047 Uiso 1 1 calc R U
C26 C 0.2630(5) 0.2967(3) 0.7638(4) 0.0342(14) Uani 1 1 d . .
H26 H 0.1888 0.2850 0.7643 0.041 Uiso 1 1 calc R U
C27 C 0.2321(4) 0.2830(2) 0.5213(3) 0.0242(12) Uani 1 1 d . .
C28 C 0.2478(5) 0.2262(2) 0.5544(4) 0.0297(13) Uani 1 1 d . .
H28 H 0.2516 0.2200 0.6176 0.036 Uiso 1 1 calc R U
C29 C 0.2577(5) 0.1787(3) 0.4975(4) 0.0354(14) Uani 1 1 d . .
H29 H 0.2665 0.1416 0.5229 0.043 Uiso 1 1 calc R U
C30 C 0.2547(5) 0.1858(3) 0.4030(4) 0.0334(14) Uani 1 1 d . .
H30 H 0.2624 0.1539 0.3647 0.040 Uiso 1 1 calc R U
C31 C 0.2401(5) 0.2411(3) 0.3670(4) 0.0337(13) Uani 1 1 d . .
H31 H 0.2374 0.2468 0.3037 0.040 Uiso 1 1 calc R U
C32 C 0.2295(4) 0.2885(2) 0.4250(4) 0.0302(13) Uani 1 1 d . .
H32 H 0.2203 0.3254 0.3990 0.036 Uiso 1 1 calc R U
C33 C 0.2371(5) 0.4019(2) 0.5469(3) 0.0270(12) Uani 1 1 d . .
C34 C 0.3305(5) 0.4124(3) 0.4984(3) 0.0301(13) Uani 1 1 d . .
H34 H 0.3777 0.3814 0.4881 0.036 Uiso 1 1 calc R U
C35 C 0.3552(5) 0.4672(2) 0.4654(3) 0.0323(14) Uani 1 1 d . .
H35 H 0.4186 0.4722 0.4343 0.039 Uiso 1 1 calc R U
C36 C 0.2877(5) 0.5136(3) 0.4777(3) 0.0389(14) Uani 1 1 d . .
H36 H 0.3047 0.5503 0.4557 0.047 Uiso 1 1 calc R U
C37 C 0.1929(5) 0.5054(2) 0.5238(4) 0.0389(15) Uani 1 1 d . .
H37 H 0.1458 0.5367 0.5327 0.047 Uiso 1 1 calc R U
C38 C 0.1688(5) 0.4505(3) 0.5567(4) 0.0340(14) Uani 1 1 d . .
H38 H 0.1044 0.4458 0.5865 0.041 Uiso 1 1 calc R U
C39 C 0.0765(5) 0.3372(2) 0.6092(3) 0.0260(12) Uani 1 1 d . .
C40 C 0.0373(5) 0.3613(3) 0.6883(4) 0.0334(14) Uani 1 1 d . .
H40 H 0.0893 0.3754 0.7344 0.040 Uiso 1 1 calc R U
C41 C -0.0748(5) 0.3650(3) 0.7009(4) 0.0421(16) Uani 1 1 d . .
H41 H -0.0967 0.3806 0.7552 0.051 Uiso 1 1 calc R U
C42 C -0.1549(5) 0.3457(3) 0.6331(4) 0.0428(16) Uani 1 1 d . .
H42 H -0.2307 0.3477 0.6413 0.051 Uiso 1 1 calc R U
C43 C -0.1193(5) 0.3233(3) 0.5527(4) 0.0399(15) Uani 1 1 d . .
H43 H -0.1717 0.3114 0.5052 0.048 Uiso 1 1 calc R U
C44 C -0.0065(5) 0.3185(2) 0.5428(4) 0.0324(13) Uani 1 1 d . .
H44 H 0.0148 0.3020 0.4890 0.039 Uiso 1 1 calc R U
C45 C 0.5652(7) 0.2727(3) 0.4922(6) 0.070(2) Uani 1 1 d . .
H45A H 0.5040 0.2940 0.5137 0.105 Uiso 1 1 calc R U
H45B H 0.5946 0.2941 0.4433 0.105 Uiso 1 1 calc R U
H45C H 0.6229 0.2676 0.5419 0.105 Uiso 1 1 calc R U
N1 N 0.6707(4) 0.08097(19) 0.5247(3) 0.0262(10) Uani 1 1 d . .
N2 N 0.6209(4) 0.1265(2) 0.5669(3) 0.0312(12) Uani 1 1 d . .
N3 N 0.6303(3) 0.06995(19) 0.6982(3) 0.0251(10) Uani 1 1 d . .
N4 N 0.8564(3) 0.09236(18) 0.6569(3) 0.0218(9) Uani 1 1 d . .
N5 N 0.8382(4) -0.0842(3) 0.2009(3) 0.0419(13) Uani 1 1 d . .
O1 O 0.9070(3) -0.04607(19) 0.5110(3) 0.0409(10) Uani 1 1 d . .
O2 O 0.8515(3) -0.05807(18) 0.7818(3) 0.0385(10) Uani 1 1 d . .
O3 O 0.5644(3) -0.07505(17) 0.5713(3) 0.0348(10) Uani 1 1 d . .
O4 O 0.7839(4) -0.1298(2) 0.1908(3) 0.0581(13) Uani 1 1 d . .
O5 O 0.9194(4) -0.0731(2) 0.1599(3) 0.0507(12) Uani 1 1 d . .
O6 O 0.5260(4) 0.2161(2) 0.4582(4) 0.0534(14) Uani 1 1 d . .
Re1 Re 0.74261(2) 0.01829(2) 0.62460(2) 0.02355(7) Uani 1 1 d . .
B1 B 0.2099(6) 0.3375(3) 0.5906(4) 0.0270(14) Uani 1 1 d . .
H H 0.465(5) 0.211(3) 0.440(4) 0.04(2) Uiso 1 1 d . .
H2A H 0.593(4) 0.145(2) 0.534(3) 0.011(15) Uiso 1 1 d . .

loop_
_atom_site_aniso_label
_atom_site_aniso_U_11
_atom_site_aniso_U_22
_atom_site_aniso_U_33
_atom_site_aniso_U_23
_atom_site_aniso_U_13
_atom_site_aniso_U_12
C1 0.034(4) 0.038(3) 0.021(2) 0.008(2) -0.001(2) -0.001(3)
C2 0.031(3) 0.045(4) 0.024(2) 0.000(3) 0.003(2) -0.011(3)
C3 0.035(4) 0.043(4) 0.030(3) 0.001(3) 0.001(2) -0.009(3)
C4 0.030(3) 0.044(4) 0.029(3) 0.004(3) -0.003(2) 0.006(3)
C5 0.035(3) 0.040(4) 0.037(3) 0.011(3) 0.011(2) 0.006(3)
C6 0.037(4) 0.027(3) 0.040(3) 0.014(3) 0.003(3) -0.004(3)
C7 0.027(3) 0.030(3) 0.032(3) 0.010(2) 0.001(2) -0.006(3)
C8 0.028(3) 0.018(3) 0.034(3) -0.005(2) -0.005(2) 0.000(2)
C9 0.031(3) 0.029(3) 0.040(3) -0.001(3) -0.003(3) 0.001(3)
C10 0.027(3) 0.033(3) 0.047(3) -0.013(3) 0.004(3) -0.002(3)
C11 0.033(4) 0.042(4) 0.029(3) -0.008(3) 0.004(2) -0.007(3)
C12 0.036(3) 0.032(3) 0.028(3) 0.003(3) 0.000(2) -0.004(3)
C13 0.033(3) 0.028(3) 0.033(3) -0.001(3) 0.001(2) -0.007(3)
C14 0.028(3) 0.008(3) 0.033(3) 0.002(2) -0.002(2) 0.006(2)
C15 0.025(3) 0.033(3) 0.018(2) -0.001(2) 0.006(2) 0.010(3)
C16 0.031(3) 0.033(3) 0.030(3) 0.002(3) 0.003(2) 0.002(3)
C17 0.037(4) 0.036(3) 0.030(3) -0.010(3) -0.001(3) -0.003(3)
C18 0.041(4) 0.035(4) 0.051(4) -0.005(3) -0.006(3) -0.014(3)
C19 0.037(4) 0.052(4) 0.037(3) 0.001(3) 0.009(3) -0.016(3)
C20 0.027(3) 0.036(3) 0.031(3) -0.006(3) 0.005(2) -0.005(3)
C21 0.039(4) 0.019(3) 0.024(3) 0.000(2) 0.001(2) 0.000(3)
C22 0.035(4) 0.029(3) 0.027(3) -0.001(2) 0.006(2) 0.007(3)
C23 0.029(3) 0.035(3) 0.030(3) -0.002(3) 0.000(2) 0.000(3)
C24 0.042(4) 0.031(3) 0.030(3) 0.001(3) -0.007(3) 0.006(3)
C25 0.055(5) 0.030(3) 0.031(3) 0.007(3) 0.003(3) 0.001(3)
C26 0.037(4) 0.030(3) 0.034(3) 0.006(3) -0.002(3) -0.007(3)
C27 0.018(3) 0.029(3) 0.025(2) -0.001(2) 0.000(2) 0.000(2)
C28 0.035(3) 0.028(3) 0.026(3) 0.001(2) 0.006(2) 0.003(3)
C29 0.038(4) 0.028(3) 0.041(3) 0.000(3) 0.004(3) 0.003(3)
C30 0.031(3) 0.030(3) 0.038(3) -0.012(2) 0.002(3) 0.004(3)
C31 0.032(4) 0.040(3) 0.028(3) -0.005(3) 0.001(2) -0.002(3)
C32 0.032(3) 0.026(3) 0.032(3) 0.004(2) 0.001(2) -0.002(3)
C33 0.036(3) 0.025(3) 0.019(2) -0.001(2) -0.004(2) -0.002(3)
C34 0.036(3) 0.030(3) 0.024(3) 0.001(2) 0.001(2) 0.005(3)
C35 0.037(3) 0.034(4) 0.027(3) 0.001(2) 0.007(2) -0.005(3)
C36 0.066(4) 0.023(3) 0.028(3) 0.005(3) 0.005(3) -0.012(3)
C37 0.060(4) 0.022(3) 0.035(3) -0.003(3) 0.008(3) 0.009(3)
C38 0.032(3) 0.040(4) 0.029(3) -0.003(3) 0.005(2) -0.001(3)
C39 0.035(3) 0.017(3) 0.027(3) -0.001(2) 0.010(2) 0.002(2)
C40 0.038(4) 0.037(3) 0.025(3) -0.007(3) 0.003(2) -0.002(3)
C41 0.052(4) 0.041(4) 0.035(3) -0.007(3) 0.016(3) -0.001(3)
C42 0.028(4) 0.043(4) 0.061(4) -0.009(3) 0.018(3) 0.002(3)
C43 0.035(4) 0.041(4) 0.044(3) -0.015(3) 0.004(3) -0.002(3)
C44 0.036(4) 0.031(3) 0.031(3) -0.005(2) 0.007(2) -0.001(3)
C45 0.063(6) 0.062(6) 0.082(6) 0.005(5) -0.007(4) 0.005(4)
N1 0.024(3) 0.025(2) 0.029(2) 0.0012(19) -0.0009(19) 0.002(2)
N2 0.035(3) 0.026(3) 0.031(3) 0.005(2) -0.005(2) 0.006(2)
N3 0.025(3) 0.024(2) 0.026(2) -0.0068(19) 0.0027(18) 0.001(2)
N4 0.027(3) 0.016(2) 0.022(2) -0.0029(18) 0.0036(18) 0.0017(19)
N5 0.041(3) 0.051(4) 0.033(3) 0.006(3) 0.001(2) 0.005(3)
O1 0.034(2) 0.042(2) 0.048(2) -0.012(2) 0.012(2) 0.002(2)
O2 0.047(3) 0.030(2) 0.037(2) 0.0038(19) -0.0010(19) 0.009(2)
O3 0.031(2) 0.026(2) 0.047(2) -0.0015(19) 0.0021(18) -0.0091(19)
O4 0.060(3) 0.055(3) 0.061(3) -0.020(3) 0.011(2) -0.005(3)
O5 0.048(3) 0.060(3) 0.047(2) 0.007(2) 0.020(2) 0.011(2)
O6 0.042(3) 0.047(3) 0.068(3) 0.021(3) -0.013(3) -0.004(3)
Re1 0.02391(13) 0.02146(11) 0.02513(10) -0.00090(13) 0.00170(8) -0.00040(14)
B1 0.032(4) 0.021(3) 0.027(3) -0.004(3) 0.002(3) -0.002(3)

loop_
_atom_type_symbol
_atom_type_description
_atom_type_scat_dispersion_real
_atom_type_scat_dispersion_imag
_atom_type_scat_source
C C 0.0181 0.0091 'International Tables Vol C Tables 4.2.6.8 and 6.1.1.4'
H H 0.0000 0.0000 'International Tables Vol C Tables 4.2.6.8 and 6.1.1.4'
N N 0.0311 0.0180 'International Tables Vol C Tables 4.2.6.8 and 6.1.1.4'
O O 0.0492 0.0322 'International Tables Vol C Tables 4.2.6.8 and 6.1.1.4'
Re Re -5.2083 5.8923 'International Tables Vol C Tables 4.2.6.8 and 6.1.1.4'
B B 0.0090 0.0039 'International Tables Vol C Tables 4.2.6.8 and 6.1.1.4'

loop_
_geom_angle_atom_site_label_1
_geom_angle_atom_site_label_2
_geom_angle_atom_site_label_3
_geom_angle
C2 C1 C6 119.6(5)
C2 C1 C7 120.3(5)
C6 C1 C7 120.0(5)
C1 C2 C3 119.9(5)
C1 C2 H2 120.0
C3 C2 H2 120.0
C4 C3 C2 118.5(6)
C4 C3 H3 120.8
C2 C3 H3 120.8
C5 C4 C3 122.8(6)
C5 C4 N5 119.1(5)
C3 C4 N5 118.0(6)
C4 C5 C6 118.5(5)
C4 C5 H5 120.8
C6 C5 H5 120.8
C5 C6 C1 120.7(6)
C5 C6 H6 119.7
C1 C6 H6 119.7
N1 C7 C1 123.5(5)
N1 C7 H7 118.3
C1 C7 H7 118.3
N3 C8 N2 115.8(5)
N3 C8 C9 122.0(5)
N2 C8 C9 122.2(5)
C10 C9 C8 118.6(6)
C10 C9 H9 120.7
C8 C9 H9 120.7
C9 C10 C11 120.5(5)
C9 C10 H10 119.7
C11 C10 H10 119.7
C12 C11 C10 118.5(5)
C12 C11 H11 120.7
C10 C11 H11 120.7
C11 C12 N3 122.5(5)
C11 C12 H12 118.7
N3 C12 H12 118.7
O1 C13 Re1 177.8(5)
O2 C14 Re1 178.2(5)
O3 C15 Re1 177.3(5)
N4 C16 C17 123.5(5)
N4 C16 H16 118.2
C17 C16 H16 118.2
C18 C17 C16 119.4(5)
C18 C17 H17 120.3
C16 C17 H17 120.3
C17 C18 C19 118.4(6)
C17 C18 H18 120.8
C19 C18 H18 120.8
C20 C19 C18 119.2(6)
C20 C19 H19 120.4
C18 C19 H19 120.4
N4 C20 C19 123.4(5)
N4 C20 H20 118.3
C19 C20 H20 118.3
C22 C21 C26 113.4(5)
C22 C21 B1 122.0(5)
C26 C21 B1 124.3(5)
C23 C22 C21 124.1(5)
C23 C22 H22 117.9
C21 C22 H22 117.9
C22 C23 C24 120.6(6)
C22 C23 H23 119.7
C24 C23 H23 119.7
C25 C24 C23 118.4(5)
C25 C24 H24 120.8
C23 C24 H24 120.8
C24 C25 C26 120.2(5)
C24 C25 H25 119.9
C26 C25 H25 119.9
C25 C26 C21 123.3(6)
C25 C26 H26 118.4
C21 C26 H26 118.4
C28 C27 C32 114.7(5)
C28 C27 B1 121.4(5)
C32 C27 B1 123.8(5)
C29 C28 C27 123.0(5)
C29 C28 H28 118.5
C27 C28 H28 118.5
C28 C29 C30 120.7(6)
C28 C29 H29 119.6
C30 C29 H29 119.6
C31 C30 C29 118.5(5)
C31 C30 H30 120.8
C29 C30 H30 120.8
C30 C31 C32 120.2(5)
C30 C31 H31 119.9
C32 C31 H31 119.9
C31 C32 C27 122.9(5)
C31 C32 H32 118.6
C27 C32 H32 118.6
C38 C33 C34 114.8(5)
C38 C33 B1 122.1(5)
C34 C33 B1 123.1(5)
C35 C34 C33 122.6(5)
C35 C34 H34 118.7
C33 C34 H34 118.7
C36 C35 C34 120.8(5)
C36 C35 H35 119.6
C34 C35 H35 119.6
C35 C36 C37 119.0(6)
C35 C36 H36 120.5
C37 C36 H36 120.5
C38 C37 C36 119.9(6)
C38 C37 H37 120.1
C36 C37 H37 120.1
C37 C38 C33 122.9(5)
C37 C38 H38 118.5
C33 C38 H38 118.5
C44 C39 C40 114.8(5)
C44 C39 B1 122.0(5)
C40 C39 B1 122.9(5)
C41 C40 C39 123.0(5)
C41 C40 H40 118.5
C39 C40 H40 118.5
C40 C41 C42 120.2(5)
C40 C41 H41 119.9
C42 C41 H41 119.9
C41 C42 C43 118.3(6)
C41 C42 H42 120.8
C43 C42 H42 120.8
C44 C43 C42 120.3(6)
C44 C43 H43 119.8
C42 C43 H43 119.8
C43 C44 C39 123.2(5)
C43 C44 H44 118.4
C39 C44 H44 118.4
O6 C45 H45A 109.5
O6 C45 H45B 109.5
H45A C45 H45B 109.5
O6 C45 H45C 109.5
H45A C45 H45C 109.5
H45B C45 H45C 109.5
C7 N1 N2 115.6(5)
C7 N1 Re1 131.9(4)
N2 N1 Re1 111.3(3)
C8 N2 N1 119.1(5)
C8 N2 H2A 124(4)
N1 N2 H2A 110(4)
C8 N3 C12 117.9(5)
C8 N3 Re1 115.0(3)
C12 N3 Re1 127.0(4)
C16 N4 C20 115.9(5)
C16 N4 Re1 122.7(3)
C20 N4 Re1 121.2(3)
O5 N5 O4 123.8(6)
O5 N5 C4 118.3(6)
O4 N5 C4 117.9(5)
C45 O6 H 121(5)
C15 Re1 C13 89.3(2)
C15 Re1 C14 90.6(2)
C13 Re1 C14 84.6(2)
C15 Re1 N3 93.81(18)
C13 Re1 N3 174.6(2)
C14 Re1 N3 99.79(18)
C15 Re1 N1 94.95(19)
C13 Re1 N1 100.1(2)
C14 Re1 N1 172.67(18)
N3 Re1 N1 75.15(16)
C15 Re1 N4 174.65(19)
C13 Re1 N4 93.78(19)
C14 Re1 N4 94.00(18)
N3 Re1 N4 82.80(15)
N1 Re1 N4 80.20(16)
C27 B1 C39 108.4(4)
C27 B1 C33 113.0(4)
C39 B1 C33 107.5(5)
C27 B1 C21 105.8(5)
C39 B1 C21 112.7(4)
C33 B1 C21 109.5(4)

loop_
_geom_bond_atom_site_label_1
_geom_bond_atom_site_label_2
_geom_bond_distance
C1 C2 1.388(8)
C1 C6 1.397(7)
C1 C7 1.467(8)
C2 C3 1.395(8)
C2 H2 0.9300
C3 C4 1.375(7)
C3 H3 0.9300
C4 C5 1.371(8)
C4 N5 1.481(8)
C5 C6 1.376(8)
C5 H5 0.9300
C6 H6 0.9300
C7 N1 1.294(6)
C7 H7 0.9300
C8 N3 1.361(6)
C8 N2 1.362(7)
C8 C9 1.393(7)
C9 C10 1.364(8)
C9 H9 0.9300
C10 C11 1.392(8)
C10 H10 0.9300
C11 C12 1.367(8)
C11 H11 0.9300
C12 N3 1.367(6)
C12 H12 0.9300
C13 O1 1.144(6)
C13 Re1 1.932(6)
C14 O2 1.137(6)
C14 Re1 1.937(5)
C15 O3 1.163(6)
C15 Re1 1.909(6)
C16 N4 1.349(6)
C16 C17 1.370(8)
C16 H16 0.9300
C17 C18 1.368(8)
C17 H17 0.9300
C18 C19 1.382(8)
C18 H18 0.9300
C19 C20 1.367(8)
C19 H19 0.9300
C20 N4 1.353(6)
C20 H20 0.9300
C21 C22 1.406(7)
C21 C26 1.409(7)
C21 B1 1.654(8)
C22 C23 1.366(7)
C22 H22 0.9300
C23 C24 1.383(7)
C23 H23 0.9300
C24 C25 1.381(8)
C24 H24 0.9300
C25 C26 1.393(8)
C25 H25 0.9300
C26 H26 0.9300
C27 C28 1.395(7)
C27 C32 1.409(7)
C27 B1 1.646(8)
C28 C29 1.381(7)
C28 H28 0.9300
C29 C30 1.385(7)
C29 H29 0.9300
C30 C31 1.377(8)
C30 H30 0.9300
C31 C32 1.390(7)
C31 H31 0.9300
C32 H32 0.9300
C33 C38 1.399(8)
C33 C34 1.403(7)
C33 B1 1.654(8)
C34 C35 1.389(7)
C34 H34 0.9300
C35 C36 1.361(8)
C35 H35 0.9300
C36 C37 1.390(8)
C36 H36 0.9300
C37 C38 1.388(8)
C37 H37 0.9300
C38 H38 0.9300
C39 C44 1.386(7)
C39 C40 1.403(7)
C39 B1 1.649(8)
C40 C41 1.378(8)
C40 H40 0.9300
C41 C42 1.381(8)
C41 H41 0.9300
C42 C43 1.386(8)
C42 H42 0.9300
C43 C44 1.379(8)
C43 H43 0.9300
C44 H44 0.9300
C45 O6 1.451(9)
C45 H45A 0.9600
C45 H45B 0.9600
C45 H45C 0.9600
N1 N2 1.379(6)
N1 Re1 2.165(4)
N2 H2A 0.70(5)
N3 Re1 2.159(4)
N4 Re1 2.201(4)
N5 O5 1.220(6)
N5 O4 1.233(7)
O6 H 0.76(6)

loop_
_geom_hbond_atom_site_label_D
_geom_hbond_atom_site_label_H
_geom_hbond_atom_site_label_A
_geom_hbond_distance_DH
_geom_hbond_distance_HA
_geom_hbond_distance_DA
_geom_hbond_angle_DHA
_geom_hbond_site_symmetry_A
C20 H20 O1 0.93 2.60 3.162(7) 119.3 3_756
N2 H2A O6 0.70(5) 2.09(5) 2.771(7) 165(6) .

loop_
_geom_torsion_atom_site_label_1
_geom_torsion_atom_site_label_2
_geom_torsion_atom_site_label_3
_geom_torsion_atom_site_label_4
_geom_torsion
C6 C1 C2 C3 1.1(8)
C7 C1 C2 C3 177.5(5)
C1 C2 C3 C4 -0.6(8)
C2 C3 C4 C5 0.0(9)
C2 C3 C4 N5 -178.7(5)
C3 C4 C5 C6 0.2(9)
N5 C4 C5 C6 178.9(5)
C4 C5 C6 C1 0.3(8)
C2 C1 C6 C5 -0.9(8)
C7 C1 C6 C5 -177.3(5)
C2 C1 C7 N1 54.8(8)
C6 C1 C7 N1 -128.8(6)
N3 C8 C9 C10 -1.2(8)
N2 C8 C9 C10 -179.2(5)
C8 C9 C10 C11 -0.2(9)
C9 C10 C11 C12 0.9(9)
C10 C11 C12 N3 -0.3(8)
N4 C16 C17 C18 -1.1(9)
C16 C17 C18 C19 -2.2(9)
C17 C18 C19 C20 3.0(10)
C18 C19 C20 N4 -0.7(10)
C26 C21 C22 C23 0.2(8)
B1 C21 C22 C23 -174.3(5)
C21 C22 C23 C24 -1.2(9)
C22 C23 C24 C25 1.0(9)
C23 C24 C25 C26 0.0(9)
C24 C25 C26 C21 -1.0(9)
C22 C21 C26 C25 0.9(8)
B1 C21 C26 C25 175.2(5)
C32 C27 C28 C29 -1.2(8)
B1 C27 C28 C29 174.7(5)
C27 C28 C29 C30 1.3(9)
C28 C29 C30 C31 -0.8(9)
C29 C30 C31 C32 0.4(9)
C30 C31 C32 C27 -0.4(9)
C28 C27 C32 C31 0.8(8)
B1 C27 C32 C31 -175.0(5)
C38 C33 C34 C35 2.0(8)
B1 C33 C34 C35 -177.2(5)
C33 C34 C35 C36 -0.9(8)
C34 C35 C36 C37 -0.3(8)
C35 C36 C37 C38 0.3(9)
C36 C37 C38 C33 1.0(9)
C34 C33 C38 C37 -2.0(8)
B1 C33 C38 C37 177.2(5)
C44 C39 C40 C41 1.6(8)
B1 C39 C40 C41 175.0(6)
C39 C40 C41 C42 -1.4(10)
C40 C41 C42 C43 -0.7(10)
C41 C42 C43 C44 2.5(10)
C42 C43 C44 C39 -2.3(10)
C40 C39 C44 C43 0.3(8)
B1 C39 C44 C43 -173.1(5)
C1 C7 N1 N2 -174.8(5)
C1 C7 N1 Re1 19.0(8)
N3 C8 N2 N1 12.0(7)
C9 C8 N2 N1 -169.9(5)
C7 N1 N2 C8 170.1(5)
Re1 N1 N2 C8 -21.0(6)
N2 C8 N3 C12 180.0(5)
C9 C8 N3 C12 1.8(8)
N2 C8 N3 Re1 3.7(6)
C9 C8 N3 Re1 -174.5(4)
C11 C12 N3 C8 -1.1(8)
C11 C12 N3 Re1 174.8(4)
C17 C16 N4 C20 3.3(8)
C17 C16 N4 Re1 -172.0(4)
C19 C20 N4 C16 -2.5(8)
C19 C20 N4 Re1 173.0(5)
C5 C4 N5 O5 5.5(8)
C3 C4 N5 O5 -175.7(5)
C5 C4 N5 O4 -172.5(5)
C3 C4 N5 O4 6.3(8)
C28 C27 B1 C39 -81.0(6)
C32 C27 B1 C39 94.5(6)
C28 C27 B1 C33 160.0(5)
C32 C27 B1 C33 -24.5(8)
C28 C27 B1 C21 40.1(7)
C32 C27 B1 C21 -144.4(5)
C44 C39 B1 C27 -32.2(7)
C40 C39 B1 C27 154.9(5)
C44 C39 B1 C33 90.2(6)
C40 C39 B1 C33 -82.7(6)
C44 C39 B1 C21 -149.0(5)
C40 C39 B1 C21 38.1(7)
C38 C33 B1 C27 139.4(5)
C34 C33 B1 C27 -41.4(7)
C38 C33 B1 C39 19.9(7)
C34 C33 B1 C39 -161.0(5)
C38 C33 B1 C21 -102.8(6)
C34 C33 B1 C21 76.3(6)
C22 C21 B1 C27 80.2(6)
C26 C21 B1 C27 -93.6(6)
C22 C21 B1 C39 -161.4(5)
C26 C21 B1 C39 24.7(8)
C22 C21 B1 C33 -41.9(7)
C26 C21 B1 C33 144.3(5)
